data_7060276
loop_
_publ_author_name
'Gettings, Matthew L.'
'Byrd, Edward F. C.'
'Zeller, Matthias'
'Piercey, Davin'

_publ_section_title
;
 Methyl sydnone imine and its energetic salts
;
_journal_issue 4
_journal_name_full 'New Journal of Chemistry'
_journal_page_first 2228
_journal_page_last 2236
_journal_paper_doi 10.1039/D0NJ05354F
_journal_volume 45
_journal_year 2021
_chemical_formula_moiety 'C N7, C3 H6 N3 O'
_chemical_formula_sum 'C4 H6 N10 O'
_chemical_formula_weight 210.19
_space_group_crystal_system monoclinic
_space_group_IT_number 14
_space_group_name_Hall '-P 2yn'
_space_group_name_H-M_alt 'P 1 21/n 1'
_atom_sites_solution_hydrogens geom
_atom_sites_solution_primary direct
_atom_sites_solution_secondary difmap
_audit_creation_method SHELXL-2018/3
_audit_update_record
;
2020-08-27 deposited with the CCDC.	2021-01-11 downloaded from the CCDC.
;
_cell_angle_alpha 90
_cell_angle_beta 96.392(10)
_cell_angle_gamma 90
_cell_formula_units_Z 4
_cell_length_a 8.4296(13)
_cell_length_b 5.5977(9)
_cell_length_c 19.058(3)
_cell_measurement_reflns_used 719
_cell_measurement_temperature 150(2)
_cell_measurement_theta_max 58.1571
_cell_measurement_theta_min 5.5315
_cell_volume 893.7(2)
_computing_cell_refinement 'SAINT V8.40A (Bruker, 2019)'
_computing_data_collection 'Apex3 v2019.1-0 (Bruker, 2019)'
_computing_data_reduction 'SAINT V8.40A (Bruker, 2019)'
_computing_structure_refinement
;  
SHELXL-2018/3 (Sheldrick, 2015, 2018), 
SHELXLE Rev1117 (H\"ubschle et al., 2011)
;
_computing_structure_solution 'SHELXS-97 (Sheldrick, 2008)'
_diffrn_ambient_temperature 150(2)
_diffrn_detector_area_resol_mean 7.4074
_diffrn_measured_fraction_theta_full 0.987
_diffrn_measured_fraction_theta_max 0.982
_diffrn_measurement_device_type
;
Bruker AXS D8 Quest diffractometer with PhotonIII_C14 charge-integrating and 
photon counting pixel array detector
;
_diffrn_measurement_method 'omega and phi scans'
_diffrn_radiation_monochromator 'laterally graded multilayer (Goebel) mirror'
_diffrn_radiation_type CuK\a
_diffrn_radiation_wavelength 1.54178
_diffrn_reflns_av_R_equivalents 0.1817
_diffrn_reflns_av_unetI/netI 0.1856
_diffrn_reflns_Laue_measured_fraction_full 0.987
_diffrn_reflns_Laue_measured_fraction_max 0.982
_diffrn_reflns_limit_h_max 10
_diffrn_reflns_limit_h_min -10
_diffrn_reflns_limit_k_max 6
_diffrn_reflns_limit_k_min -6
_diffrn_reflns_limit_l_max 22
_diffrn_reflns_limit_l_min -23
_diffrn_reflns_number 7434
_diffrn_reflns_point_group_measured_fraction_full 0.987
_diffrn_reflns_point_group_measured_fraction_max 0.982
_diffrn_reflns_theta_full 67.679
_diffrn_reflns_theta_max 72.234
_diffrn_reflns_theta_min 5.531
_diffrn_source 'I-mu-S microsource X-ray tube'
_diffrn_source_current '1.0 mA'
_diffrn_source_voltage '50 kV'
_exptl_absorpt_coefficient_mu 1.073
_exptl_absorpt_correction_T_max 0.7536
_exptl_absorpt_correction_T_min 0.5020
_exptl_absorpt_correction_type multi-scan
_exptl_absorpt_process_details
;
 SADABS 2016/2: Krause, L., Herbst-Irmer, R., Sheldrick G.M. & Stalke D.,
 J. Appl. Cryst. 48 (2015) 3-10
;
_exptl_crystal_colour colourless
_exptl_crystal_density_diffrn 1.562
_exptl_crystal_description needle
_exptl_crystal_F_000 432
_exptl_crystal_size_max 0.150
_exptl_crystal_size_mid 0.020
_exptl_crystal_size_min 0.010
_refine_diff_density_max 0.282
_refine_diff_density_min -0.447
_refine_diff_density_rms 0.090
_refine_ls_extinction_method none
_refine_ls_goodness_of_fit_ref 0.973
_refine_ls_hydrogen_treatment constr
_refine_ls_matrix_type full
_refine_ls_number_parameters 137
_refine_ls_number_reflns 1744
_refine_ls_number_restraints 0
_refine_ls_restrained_S_all 0.973
_refine_ls_R_factor_all 0.1868
_refine_ls_R_factor_gt 0.0915
_refine_ls_shift/su_max 0.000
_refine_ls_shift/su_mean 0.000
_refine_ls_structure_factor_coef Fsqd
_refine_ls_weighting_details 'w=1/[\s^2^(Fo^2^)+(0.1226P)^2^] where P=(Fo^2^+2Fc^2^)/3'
_refine_ls_weighting_scheme calc
_refine_ls_wR_factor_gt 0.2173
_refine_ls_wR_factor_ref 0.3006
_reflns_Friedel_coverage 0.000
_reflns_number_gt 735
_reflns_number_total 1744
_reflns_threshold_expression 'I > 2\s(I)'
_cod_data_source_file d0nj05354f2.cif
_cod_data_source_block G117d_MSI_TAZ_0m
_cod_depositor_comments 'Adding full bibliography for 7060272--7060278.cif.'
_cod_original_sg_symbol_H-M 'P 21/n'
_cod_database_code 7060276
_shelx_shelxl_version_number 2018/3
_shelx_space_group_comment
;
The symmetry employed for this shelxl refinement is uniquely defined
by the following loop, which should always be used as a source of
symmetry information in preference to the above space-group names.
They are only intended as comments.
;
_shelx_estimated_absorpt_t_min 0.856
_shelx_estimated_absorpt_t_max 0.989

loop_
_space_group_symop_operation_xyz
'x, y, z'
'-x+1/2, y+1/2, -z+1/2'
'-x, -y, -z'
'x-1/2, -y-1/2, z-1/2'

loop_
_atom_site_label
_atom_site_type_symbol
_atom_site_fract_x
_atom_site_fract_y
_atom_site_fract_z
_atom_site_U_iso_or_equiv
_atom_site_adp_type
_atom_site_occupancy
_atom_site_site_symmetry_order
_atom_site_calc_flag
_atom_site_refinement_flags_posn
_atom_site_refinement_flags_adp
_atom_site_refinement_flags_occupancy
_atom_site_disorder_assembly
_atom_site_disorder_group
O1 O 0.6899(5) 0.4107(9) 0.5096(2) 0.0622(12) Uani 1 1 d . . . . .
N1 N 0.6027(5) 0.3866(10) 0.6086(2) 0.0520(12) Uani 1 1 d . . . . .
N2 N 0.5985(6) 0.2701(10) 0.5492(3) 0.0587(14) Uani 1 1 d . . . . .
N3 N 0.8367(6) 0.7528(10) 0.5179(3) 0.0641(15) Uani 1 1 d . . . . .
H3A H 0.857767 0.730234 0.474175 0.077 Uiso 1 1 calc R U . . .
H3B H 0.875772 0.878161 0.541741 0.077 Uiso 1 1 calc R U . . .
N4 N 1.0387(6) 0.7372(10) 0.2748(3) 0.0584(14) Uani 1 1 d . . . . .
N5 N 1.1048(6) 0.9085(11) 0.3191(3) 0.0623(15) Uani 1 1 d . . . . .
N6 N 1.0510(6) 0.8853(11) 0.3809(3) 0.0606(14) Uani 1 1 d . . . . .
N7 N 0.9482(6) 0.7013(10) 0.3802(3) 0.0570(14) Uani 1 1 d . . . . .
N8 N 0.8535(6) 0.4220(10) 0.2865(3) 0.0602(14) Uani 1 1 d . . . . .
N9 N 0.7881(6) 0.3111(11) 0.3319(3) 0.0589(14) Uani 1 1 d . . . . .
N10 N 0.7189(7) 0.1998(11) 0.3671(3) 0.0691(16) Uani 1 1 d . . . . .
C1 C 0.7477(7) 0.6003(13) 0.5473(3) 0.0553(15) Uani 1 1 d . . . . .
C2 C 0.6886(7) 0.5854(12) 0.6126(3) 0.0548(15) Uani 1 1 d . . . . .
H2 H 0.705933 0.693206 0.651149 0.066 Uiso 1 1 calc R U . . .
C3 C 0.5200(7) 0.2786(12) 0.6649(3) 0.0612(17) Uani 1 1 d . . . . .
H3C H 0.413256 0.226386 0.645225 0.092 Uiso 1 1 calc R U . . .
H3D H 0.510613 0.396753 0.702134 0.092 Uiso 1 1 calc R U . . .
H3E H 0.581078 0.140699 0.684732 0.092 Uiso 1 1 calc R U . . .
C4 C 0.9454(7) 0.6177(13) 0.3152(3) 0.0554(15) Uani 1 1 d . . . . .

loop_
_atom_site_aniso_label
_atom_site_aniso_U_11
_atom_site_aniso_U_22
_atom_site_aniso_U_33
_atom_site_aniso_U_23
_atom_site_aniso_U_13
_atom_site_aniso_U_12
O1 0.074(3) 0.065(3) 0.050(2) -0.007(2) 0.0158(19) -0.012(2)
N1 0.054(3) 0.053(3) 0.050(3) -0.001(2) 0.012(2) -0.005(2)
N2 0.069(3) 0.056(4) 0.054(3) -0.005(2) 0.018(2) -0.006(2)
N3 0.079(3) 0.064(4) 0.052(3) 0.002(3) 0.022(2) -0.012(3)
N4 0.059(3) 0.063(4) 0.054(3) 0.002(3) 0.010(2) -0.003(2)
N5 0.064(3) 0.067(4) 0.057(3) 0.004(3) 0.012(2) -0.004(3)
N6 0.066(3) 0.064(4) 0.053(3) 0.000(3) 0.013(2) -0.005(3)
N7 0.063(3) 0.056(3) 0.054(3) -0.003(2) 0.015(2) -0.003(2)
N8 0.070(3) 0.062(4) 0.051(3) -0.005(3) 0.017(2) -0.008(3)
N9 0.063(3) 0.061(4) 0.053(3) -0.005(3) 0.009(2) -0.005(3)
N10 0.078(4) 0.061(4) 0.069(3) -0.005(3) 0.014(3) -0.014(3)
C1 0.056(3) 0.061(4) 0.049(3) 0.000(3) 0.010(2) -0.008(3)
C2 0.061(3) 0.055(4) 0.050(3) -0.002(3) 0.011(3) -0.002(3)
C3 0.072(4) 0.055(4) 0.060(4) 0.005(3) 0.024(3) -0.005(3)
C4 0.056(3) 0.062(4) 0.049(3) 0.000(3) 0.010(2) 0.006(3)

loop_
_atom_type_symbol
_atom_type_description
_atom_type_scat_dispersion_real
_atom_type_scat_dispersion_imag
_atom_type_scat_source
C C 0.0181 0.0091 'International Tables Vol C Tables 4.2.6.8 and 6.1.1.4'
H H 0.0000 0.0000 'International Tables Vol C Tables 4.2.6.8 and 6.1.1.4'
N N 0.0311 0.0180 'International Tables Vol C Tables 4.2.6.8 and 6.1.1.4'
O O 0.0492 0.0322 'International Tables Vol C Tables 4.2.6.8 and 6.1.1.4'

loop_
_geom_angle_atom_site_label_1
_geom_angle_atom_site_label_2
_geom_angle_atom_site_label_3
_geom_angle
_geom_angle_site_symmetry_1
_geom_angle_site_symmetry_3
_geom_angle_publ_flag
C1 O1 N2 110.4(4) . . ?
N2 N1 C2 115.5(5) . . ?
N2 N1 C3 117.3(5) . . ?
C2 N1 C3 127.1(5) . . ?
N1 N2 O1 103.1(4) . . ?
C1 N3 H3A 120.0 . . ?
C1 N3 H3B 120.0 . . ?
H3A N3 H3B 120.0 . . ?
C4 N4 N5 102.9(5) . . ?
N6 N5 N4 109.2(5) . . ?
N5 N6 N7 110.7(5) . . ?
C4 N7 N6 103.0(5) . . ?
N9 N8 C4 112.6(5) . . ?
N10 N9 N8 172.6(6) . . ?
N3 C1 O1 118.6(5) . . ?
N3 C1 C2 134.7(6) . . ?
O1 C1 C2 106.6(5) . . ?
N1 C2 C1 104.3(5) . . ?
N1 C2 H2 127.8 . . ?
C1 C2 H2 127.8 . . ?
N1 C3 H3C 109.5 . . ?
N1 C3 H3D 109.5 . . ?
H3C C3 H3D 109.5 . . ?
N1 C3 H3E 109.5 . . ?
H3C C3 H3E 109.5 . . ?
H3D C3 H3E 109.5 . . ?
N7 C4 N4 114.3(6) . . ?
N7 C4 N8 126.0(5) . . ?
N4 C4 N8 119.8(5) . . ?

loop_
_geom_bond_atom_site_label_1
_geom_bond_atom_site_label_2
_geom_bond_distance
_geom_bond_site_symmetry_2
_geom_bond_publ_flag
O1 C1 1.343(8) . ?
O1 N2 1.382(7) . ?
N1 N2 1.304(7) . ?
N1 C2 1.325(8) . ?
N1 C3 1.472(7) . ?
N3 C1 1.304(8) . ?
N3 H3A 0.8800 . ?
N3 H3B 0.8800 . ?
N4 C4 1.338(8) . ?
N4 N5 1.356(7) . ?
N5 N6 1.314(7) . ?
N6 N7 1.345(7) . ?
N7 C4 1.322(8) . ?
N8 N9 1.241(7) . ?
N8 C4 1.416(8) . ?
N9 N10 1.125(8) . ?
C1 C2 1.392(8) . ?
C2 H2 0.9500 . ?
C3 H3C 0.9800 . ?
C3 H3D 0.9800 . ?
C3 H3E 0.9800 . ?

loop_
_geom_hbond_atom_site_label_D
_geom_hbond_atom_site_label_H
_geom_hbond_atom_site_label_A
_geom_hbond_distance_DH
_geom_hbond_distance_HA
_geom_hbond_distance_DA
_geom_hbond_angle_DHA
_geom_hbond_site_symmetry_A
_geom_hbond_publ_flag
N3 H3A N6 0.88 2.69 3.417(7) 141.4 . yes
N3 H3A N7 0.88 2.03 2.898(7) 169.1 . yes
N3 H3B N6 0.88 2.03 2.883(8) 164.4 3_776 yes
C3 H3C N10 0.98 2.63 3.365(9) 131.7 3_656 yes
C3 H3D N4 0.98 2.47 3.419(9) 162.9 4_576 yes
C3 H3D N5 0.98 2.53 3.429(9) 152.5 4_576 yes
C3 H3E N5 0.98 2.67 3.313(8) 123.4 3_766 yes

loop_
_geom_torsion_atom_site_label_1
_geom_torsion_atom_site_label_2
_geom_torsion_atom_site_label_3
_geom_torsion_atom_site_label_4
_geom_torsion
_geom_torsion_site_symmetry_1
_geom_torsion_site_symmetry_2
_geom_torsion_site_symmetry_3
_geom_torsion_site_symmetry_4
_geom_torsion_publ_flag
C2 N1 N2 O1 -1.0(7) . . . . ?
C3 N1 N2 O1 -177.8(5) . . . . ?
C1 O1 N2 N1 1.5(6) . . . . ?
C4 N4 N5 N6 0.0(6) . . . . ?
N4 N5 N6 N7 -0.2(7) . . . . ?
N5 N6 N7 C4 0.3(7) . . . . ?
N2 O1 C1 N3 -179.9(5) . . . . ?
N2 O1 C1 C2 -1.6(6) . . . . ?
N2 N1 C2 C1 0.0(7) . . . . ?
C3 N1 C2 C1 176.6(6) . . . . ?
N3 C1 C2 N1 178.8(7) . . . . ?
O1 C1 C2 N1 0.9(6) . . . . ?
N6 N7 C4 N4 -0.3(7) . . . . ?
N6 N7 C4 N8 -179.6(6) . . . . ?
N5 N4 C4 N7 0.2(7) . . . . ?
N5 N4 C4 N8 179.5(5) . . . . ?
N9 N8 C4 N7 -8.9(9) . . . . ?
N9 N8 C4 N4 171.9(6) . . . . ?
